data_4024744
loop_
_publ_author_name
'Qingyi Li'
'Paul Hurley'
'Hui Ding'
'Andrew G. Roberts'
'Radha Akella'
'Patrick G. Harran'

_publ_section_title
;
Exploring Symmetry-Based Logic for a Synthesis of Palau'amine
;
_journal_name_full 'Journal of Organic Chemistry'
_journal_page_first 5909
_journal_page_last 5919
_journal_paper_doi 10.1021/jo900755r
_journal_volume 74
_journal_year 2009
_chemical_formula_sum 'C52 H62 Br4 N10 O8 Si2'
_chemical_formula_weight 1330.90
_chemical_name_systematic
; 
 ? 
;
_space_group_IT_number 2
_symmetry_cell_setting triclinic
_symmetry_space_group_name_Hall '-P 1'
_symmetry_space_group_name_H-M 'P -1'
_atom_sites_solution_hydrogens geom
_atom_sites_solution_primary direct
_atom_sites_solution_secondary difmap
_audit_creation_method SHELXL-97
_cell_angle_alpha 83.814(4)
_cell_angle_beta 84.734(4)
_cell_angle_gamma 77.178(6)
_cell_formula_units_Z 1
_cell_length_a 9.8570(14)
_cell_length_b 10.3480(13)
_cell_length_c 14.654(2)
_cell_measurement_reflns_used 161
_cell_measurement_temperature 295(2)
_cell_measurement_theta_max 0.20
_cell_measurement_theta_min 0.01
_cell_volume 1445.4(3)
_computing_cell_refinement 'HKL2000 v095.373'
_computing_data_collection 'collect, Nonius 1999'
_computing_data_reduction 'HKL2000 v095.373'
_computing_publication_material 'XCIF (Sheldrick and Bruker 1997)'
_computing_structure_refinement 'SHELXL-97 (Sheldrick, 1997)'
_computing_structure_solution 'SHELXS-97 (Sheldrick, 1990)'
_diffrn_ambient_temperature 295(2)
_diffrn_measured_fraction_theta_full 0.943
_diffrn_measured_fraction_theta_max 0.943
_diffrn_measurement_device_type 'Kappa CCD'
_diffrn_measurement_method Collect
_diffrn_radiation_monochromator graphite
_diffrn_radiation_source 'fine-focus sealed tube'
_diffrn_radiation_type MoK\a
_diffrn_radiation_wavelength 0.71073
_diffrn_reflns_av_R_equivalents 0.0000
_diffrn_reflns_av_sigmaI/netI 0.1223
_diffrn_reflns_limit_h_max 9
_diffrn_reflns_limit_h_min 0
_diffrn_reflns_limit_k_max 10
_diffrn_reflns_limit_k_min -9
_diffrn_reflns_limit_l_max 14
_diffrn_reflns_limit_l_min -14
_diffrn_reflns_number 2853
_diffrn_reflns_theta_full 20.82
_diffrn_reflns_theta_max 20.82
_diffrn_reflns_theta_min 2.60
_exptl_absorpt_coefficient_mu 2.886
_exptl_absorpt_correction_T_max 0.82
_exptl_absorpt_correction_T_min 0.66
_exptl_absorpt_correction_type empirical
_exptl_absorpt_process_details HKL2000
_exptl_crystal_colour colorless
_exptl_crystal_density_diffrn 1.520
_exptl_crystal_density_method 'not measured'
_exptl_crystal_description plate
_exptl_crystal_F_000 676
_exptl_crystal_size_max 0.16
_exptl_crystal_size_mid 0.12
_exptl_crystal_size_min 0.07
_refine_diff_density_max 0.352
_refine_diff_density_min -0.328
_refine_diff_density_rms 0.062
_refine_ls_extinction_method none
_refine_ls_goodness_of_fit_ref 1.058
_refine_ls_hydrogen_treatment mixed
_refine_ls_matrix_type full
_refine_ls_number_parameters 364
_refine_ls_number_reflns 2853
_refine_ls_number_restraints 0
_refine_ls_restrained_S_all 1.058
_refine_ls_R_factor_all 0.1087
_refine_ls_R_factor_gt 0.0617
_refine_ls_shift/su_max 0.026
_refine_ls_shift/su_mean 0.001
_refine_ls_structure_factor_coef Fsqd
_refine_ls_weighting_details 'calc w=1/[\s^2^(Fo^2^)+(0.0633P)^2^+0.0000P] where P=(Fo^2^+2Fc^2^)/3'
_refine_ls_weighting_scheme calc
_refine_ls_wR_factor_gt 0.1517
_refine_ls_wR_factor_ref 0.1784
_reflns_number_gt 1811
_reflns_number_total 2853
_reflns_threshold_expression >2sigma(I)
_cod_data_source_file jo900755r_si_003.cif
_cod_data_source_block shelxl
_cod_original_sg_symbol_H-M P-1
_cod_database_code 4024744

loop_
_symmetry_equiv_pos_as_xyz
'x, y, z'
'-x, -y, -z'

loop_
_atom_site_label
_atom_site_type_symbol
_atom_site_fract_x
_atom_site_fract_y
_atom_site_fract_z
_atom_site_U_iso_or_equiv
_atom_site_adp_type
_atom_site_occupancy
_atom_site_symmetry_multiplicity
_atom_site_calc_flag
_atom_site_refinement_flags
_atom_site_disorder_assembly
_atom_site_disorder_group
Br01 Br 0.28061(12) 0.39242(11) 0.31430(8) 0.1074(5) Uani 1 1 d . . .
Br02 Br 0.57236(12) 0.54824(12) 0.30198(8) 0.1150(6) Uani 1 1 d . . .
Si03 Si 0.5895(3) 1.0234(3) 0.1826(2) 0.1015(11) Uani 1 1 d . . .
C1 C 0.3001(10) 0.5210(9) 0.3887(6) 0.074(3) Uani 1 1 d . . .
C2 C 0.2685(9) 0.6632(8) 0.4979(6) 0.066(2) Uani 1 1 d . . .
C3 C 0.2097(11) 0.5727(9) 0.4610(6) 0.073(3) Uani 1 1 d . . .
C4 C 0.4151(10) 0.5759(10) 0.3835(6) 0.079(3) Uani 1 1 d . . .
C5 C 0.2145(12) 0.7373(9) 0.5780(7) 0.076(3) Uani 1 1 d . . .
C6 C -0.0572(9) 0.9219(9) 0.6914(6) 0.067(2) Uani 1 1 d . . .
C7 C -0.0982(10) 1.0084(10) 0.6206(7) 0.075(3) Uani 1 1 d . . .
C8 C -0.0619(10) 0.9707(8) 0.5236(6) 0.072(2) Uani 1 1 d . . .
C9 C -0.0301(9) 0.8156(8) 0.5273(6) 0.072(2) Uani 1 1 d . . .
H9A H -0.1165 0.7851 0.5415 0.087 Uiso 1 1 calc R . .
H9B H 0.0081 0.7884 0.4672 0.087 Uiso 1 1 calc R . .
C10 C -0.1007(9) 0.9288(10) 0.7906(7) 0.072(2) Uani 1 1 d . . .
C11 C 0.0280(9) 0.7159(9) 0.7653(6) 0.063(2) Uani 1 1 d . . .
C12 C 0.0913(9) 0.5185(8) 0.8635(6) 0.074(2) Uani 1 1 d . . .
H12A H 0.1479 0.4301 0.8569 0.089 Uiso 1 1 calc R . .
H12B H -0.0030 0.5087 0.8825 0.089 Uiso 1 1 calc R . .
C13 C 0.1446(10) 0.5755(8) 0.9384(6) 0.065(2) Uani 1 1 d . . .
C14 C 0.0688(9) 0.6946(9) 0.9708(6) 0.066(2) Uani 1 1 d . . .
C15 C -0.0660(9) 0.7627(8) 0.9291(6) 0.073(3) Uani 1 1 d . . .
H15A H -0.1309 0.7036 0.9395 0.088 Uiso 1 1 calc R . .
H15B H -0.1066 0.8420 0.9601 0.088 Uiso 1 1 calc R . .
C16 C 0.1175(13) 0.7470(9) 1.0421(7) 0.083(3) Uani 1 1 d . . .
H16 H 0.0676 0.8269 1.0629 0.099 Uiso 1 1 calc R . .
C17 C 0.2369(13) 0.6832(12) 1.0817(7) 0.090(3) Uani 1 1 d . . .
H17 H 0.2680 0.7184 1.1297 0.108 Uiso 1 1 calc R . .
C18 C 0.3107(10) 0.5657(12) 1.0496(8) 0.092(3) Uani 1 1 d . . .
H18 H 0.3920 0.5215 1.0766 0.111 Uiso 1 1 calc R . .
C19 C 0.2664(11) 0.5121(9) 0.9779(7) 0.078(3) Uani 1 1 d . . .
H19 H 0.3187 0.4335 0.9564 0.093 Uiso 1 1 calc R . .
C20 C 0.4878(11) 0.7531(12) 0.4657(8) 0.103(3) Uani 1 1 d . . .
H20A H 0.4996 0.7490 0.5310 0.123 Uiso 1 1 calc R . .
H20B H 0.5787 0.7211 0.4350 0.123 Uiso 1 1 calc R . .
C21 C 0.4382(10) 0.8832(9) 0.4334(7) 0.073(3) Uani 1 1 d . . .
H21A H 0.3387 0.9049 0.4499 0.088 Uiso 1 1 calc R . .
H21B H 0.4806 0.9388 0.4662 0.088 Uiso 1 1 calc R . .
C22 C 0.554(3) 0.979(2) 0.3074(11) 0.278(15) Uani 1 1 d . . .
H22A H 0.6407 0.9266 0.3292 0.333 Uiso 1 1 calc R . .
H22B H 0.5362 1.0621 0.3362 0.333 Uiso 1 1 calc R . .
C23 C 0.7725(11) 1.0406(12) 0.1688(8) 0.127(4) Uani 1 1 d . . .
H23A H 0.8317 0.9593 0.1920 0.191 Uiso 1 1 calc R . .
H23B H 0.7828 1.1121 0.2025 0.191 Uiso 1 1 calc R . .
H23C H 0.7983 1.0596 0.1048 0.191 Uiso 1 1 calc R . .
C24 C 0.5651(15) 0.8882(11) 0.1168(9) 0.147(5) Uani 1 1 d . . .
H24A H 0.6196 0.8049 0.1411 0.221 Uiso 1 1 calc R . .
H24B H 0.5948 0.9055 0.0532 0.221 Uiso 1 1 calc R . .
H24C H 0.4684 0.8840 0.1218 0.221 Uiso 1 1 calc R . .
C25 C 0.4837(13) 1.1815(13) 0.1364(10) 0.153(5) Uani 1 1 d . . .
H25A H 0.3873 1.1760 0.1414 0.230 Uiso 1 1 calc R . .
H25B H 0.5131 1.1994 0.0729 0.230 Uiso 1 1 calc R . .
H25C H 0.4952 1.2519 0.1706 0.230 Uiso 1 1 calc R . .
C26 C 0.050(3) 0.3002(14) 0.7051(11) 0.136(6) Uani 1 1 d . . .
O1 O 0.2874(7) 0.7701(6) 0.6299(5) 0.092(2) Uani 1 1 d . . .
O2 O -0.1683(7) 1.0194(6) 0.8318(4) 0.0866(19) Uani 1 1 d . . .
N1 N 0.3955(8) 0.6660(7) 0.4511(5) 0.075(2) Uani 1 1 d . . .
N2 N 0.0239(7) 0.7964(7) 0.6823(5) 0.0700(19) Uani 1 1 d . . .
N3 N 0.0691(8) 0.7524(6) 0.5965(5) 0.0663(19) Uani 1 1 d . . .
N4 N -0.0479(7) 0.8003(7) 0.8300(5) 0.0659(19) Uani 1 1 d . . .
N5 N 0.0896(7) 0.5952(7) 0.7719(5) 0.0662(18) Uani 1 1 d . . .
O3 O 0.458(2) 0.918(2) 0.3426(13) 0.317(9) Uani 1 1 d . . .
O4 O 0.0955(9) 0.3894(8) 0.6410(6) 0.134(3) Uani 1 1 d . . .
H4 H 0.0921 0.4589 0.6641 0.200 Uiso 1 1 calc R . .
H3 H 0.117(6) 0.550(5) 0.476(4) 0.036(18) Uiso 1 1 d . . .
H8 H -0.152(8) 1.020(8) 0.482(6) 0.09(3) Uiso 1 1 d . . .
H7 H -0.160(6) 1.093(7) 0.628(4) 0.05(2) Uiso 1 1 d . . .
H26A H -0.05(2) 0.299(19) 0.726(14) 0.27(12) Uiso 1 1 d . . .
H26B H 0.103(16) 0.282(15) 0.762(12) 0.21(7) Uiso 1 1 d . . .

loop_
_atom_site_aniso_label
_atom_site_aniso_U_11
_atom_site_aniso_U_22
_atom_site_aniso_U_33
_atom_site_aniso_U_23
_atom_site_aniso_U_13
_atom_site_aniso_U_12
Br01 0.1281(10) 0.1030(9) 0.0967(9) -0.0396(7) 0.0104(7) -0.0291(7)
Br02 0.0996(9) 0.1311(10) 0.1060(10) -0.0076(7) 0.0305(7) -0.0237(7)
Si03 0.113(2) 0.119(2) 0.089(2) -0.0206(19) 0.0119(19) -0.062(2)
C1 0.078(6) 0.083(6) 0.066(7) -0.008(5) 0.000(5) -0.030(5)
C2 0.080(7) 0.064(5) 0.059(6) -0.012(5) 0.009(5) -0.026(5)
C3 0.076(7) 0.075(6) 0.067(7) -0.013(5) 0.011(6) -0.019(6)
C4 0.082(7) 0.093(7) 0.056(6) 0.000(5) 0.008(5) -0.015(6)
C5 0.097(9) 0.072(6) 0.063(7) 0.007(5) -0.007(6) -0.030(6)
C6 0.096(7) 0.069(7) 0.042(6) -0.005(5) -0.005(5) -0.031(5)
C7 0.094(7) 0.049(6) 0.080(8) -0.004(6) -0.006(6) -0.013(5)
C8 0.092(7) 0.057(6) 0.071(7) -0.001(5) -0.008(6) -0.029(5)
C9 0.082(6) 0.091(7) 0.053(6) 0.004(5) -0.007(5) -0.040(5)
C10 0.078(6) 0.064(7) 0.079(8) -0.004(6) -0.007(6) -0.024(5)
C11 0.075(6) 0.059(6) 0.059(7) -0.003(6) -0.008(5) -0.023(5)
C12 0.093(7) 0.061(5) 0.070(7) -0.003(5) 0.000(5) -0.023(5)
C13 0.092(7) 0.057(6) 0.047(6) 0.000(5) 0.001(5) -0.023(5)
C14 0.081(6) 0.073(6) 0.049(6) -0.002(5) 0.001(5) -0.032(5)
C15 0.091(7) 0.071(6) 0.058(7) -0.003(5) 0.009(5) -0.026(5)
C16 0.120(9) 0.070(6) 0.064(7) -0.001(5) 0.001(6) -0.038(6)
C17 0.110(8) 0.098(8) 0.072(7) -0.002(7) -0.013(7) -0.046(7)
C18 0.084(7) 0.109(9) 0.082(8) 0.009(7) -0.014(6) -0.024(7)
C19 0.090(7) 0.076(6) 0.064(7) 0.003(5) 0.008(6) -0.021(6)
C20 0.095(8) 0.136(10) 0.087(8) 0.002(8) -0.013(6) -0.048(8)
C21 0.086(6) 0.078(7) 0.071(7) 0.016(5) -0.013(5) -0.059(5)
C22 0.41(3) 0.43(3) 0.118(13) -0.074(16) 0.085(16) -0.37(3)
C23 0.126(9) 0.152(11) 0.115(10) 0.012(8) -0.007(8) -0.065(8)
C24 0.199(13) 0.115(9) 0.138(12) -0.041(8) -0.008(10) -0.040(9)
C25 0.140(11) 0.153(12) 0.163(13) -0.054(10) -0.008(10) -0.006(9)
C26 0.217(19) 0.110(9) 0.098(11) 0.010(8) -0.054(12) -0.064(11)
O1 0.111(5) 0.105(5) 0.073(5) -0.013(4) -0.004(4) -0.046(4)
O2 0.107(5) 0.063(4) 0.082(5) -0.015(3) 0.004(4) -0.001(4)
N1 0.080(5) 0.080(5) 0.070(5) 0.002(4) -0.001(5) -0.033(4)
N2 0.091(5) 0.056(5) 0.057(5) -0.009(4) 0.006(4) -0.005(4)
N3 0.086(6) 0.057(4) 0.060(5) -0.018(4) 0.008(5) -0.022(4)
N4 0.080(5) 0.064(5) 0.051(5) -0.011(4) 0.007(4) -0.013(4)
N5 0.081(5) 0.064(5) 0.056(5) -0.002(4) 0.005(4) -0.025(4)
O3 0.37(2) 0.42(3) 0.223(18) -0.071(18) 0.044(16) -0.22(2)
O4 0.189(8) 0.119(6) 0.107(6) -0.028(5) 0.012(6) -0.061(6)

loop_
_atom_type_symbol
_atom_type_description
_atom_type_scat_dispersion_real
_atom_type_scat_dispersion_imag
_atom_type_scat_source
C C 0.0033 0.0016 'International Tables Vol C Tables 4.2.6.8 and 6.1.1.4'
N N 0.0061 0.0033 'International Tables Vol C Tables 4.2.6.8 and 6.1.1.4'
O O 0.0106 0.0060 'International Tables Vol C Tables 4.2.6.8 and 6.1.1.4'
Br Br -0.2901 2.4595 'International Tables Vol C Tables 4.2.6.8 and 6.1.1.4'
Si Si 0.0817 0.0704 'International Tables Vol C Tables 4.2.6.8 and 6.1.1.4'
H H 0.0000 0.0000 'International Tables Vol C Tables 4.2.6.8 and 6.1.1.4'

loop_
_geom_angle_atom_site_label_1
_geom_angle_atom_site_label_2
_geom_angle_atom_site_label_3
_geom_angle
_geom_angle_site_symmetry_1
_geom_angle_site_symmetry_3
_geom_angle_publ_flag
C25 Si03 C23 106.9(6) . . ?
C25 Si03 C24 109.1(6) . . ?
C23 Si03 C24 110.6(6) . . ?
C25 Si03 C22 114.9(10) . . ?
C23 Si03 C22 105.8(8) . . ?
C24 Si03 C22 109.4(7) . . ?
C4 C1 C3 107.9(9) . . ?
C4 C1 Br01 123.8(8) . . ?
C3 C1 Br01 128.1(8) . . ?
N1 C2 C3 108.5(8) . . ?
N1 C2 C5 123.9(9) . . ?
C3 C2 C5 127.4(9) . . ?
C2 C3 C1 107.9(9) . . ?
C1 C4 N1 108.3(8) . . ?
C1 C4 Br02 129.1(8) . . ?
N1 C4 Br02 122.6(8) . . ?
O1 C5 N3 122.2(9) . . ?
O1 C5 C2 124.1(10) . . ?
N3 C5 C2 113.2(9) . . ?
C7 C6 N2 123.6(8) . . ?
C7 C6 C10 129.2(9) . . ?
N2 C6 C10 106.7(8) . . ?
C6 C7 C8 120.5(9) . . ?
C7 C8 C8 112.1(9) . 2_576 ?
C7 C8 C9 107.7(7) . . ?
C8 C8 C9 112.0(9) 2_576 . ?
N3 C9 C8 112.3(7) . . ?
O2 C10 N4 125.3(9) . . ?
O2 C10 C6 130.8(9) . . ?
N4 C10 C6 103.9(8) . . ?
N5 C11 N2 122.9(8) . . ?
N5 C11 N4 132.7(8) . . ?
N2 C11 N4 104.5(7) . . ?
N5 C12 C13 116.5(7) . . ?
C19 C13 C14 119.1(8) . . ?
C19 C13 C12 121.3(9) . . ?
C14 C13 C12 119.5(9) . . ?
C16 C14 C13 119.6(9) . . ?
C16 C14 C15 121.1(9) . . ?
C13 C14 C15 119.2(8) . . ?
N4 C15 C14 113.1(7) . . ?
C17 C16 C14 121.1(9) . . ?
C16 C17 C18 118.9(10) . . ?
C17 C18 C19 121.4(10) . . ?
C13 C19 C18 119.8(9) . . ?
C21 C20 N1 112.8(8) . . ?
O3 C21 C20 118.3(13) . . ?
O3 C22 Si03 125.3(15) . . ?
C2 N1 C4 107.4(7) . . ?
C2 N1 C20 125.9(9) . . ?
C4 N1 C20 126.7(9) . . ?
N3 N2 C6 121.3(7) . . ?
N3 N2 C11 125.4(7) . . ?
C6 N2 C11 112.0(7) . . ?
N2 N3 C5 112.6(7) . . ?
N2 N3 C9 111.2(7) . . ?
C5 N3 C9 121.9(7) . . ?
C10 N4 C11 112.7(7) . . ?
C10 N4 C15 122.3(7) . . ?
C11 N4 C15 124.9(7) . . ?
C11 N5 C12 119.0(7) . . ?
C22 O3 C21 123.7(17) . . ?

loop_
_geom_bond_atom_site_label_1
_geom_bond_atom_site_label_2
_geom_bond_distance
_geom_bond_site_symmetry_2
_geom_bond_publ_flag
Br01 C1 1.860(9) . ?
Br02 C4 1.857(9) . ?
Si03 C25 1.833(12) . ?
Si03 C23 1.842(11) . ?
Si03 C24 1.851(11) . ?
Si03 C22 1.858(16) . ?
C1 C4 1.369(12) . ?
C1 C3 1.392(12) . ?
C2 N1 1.375(10) . ?
C2 C3 1.384(12) . ?
C2 C5 1.465(12) . ?
C4 N1 1.404(11) . ?
C5 O1 1.215(10) . ?
C5 N3 1.411(11) . ?
C6 C7 1.326(11) . ?
C6 N2 1.379(10) . ?
C6 C10 1.483(12) . ?
C7 C8 1.504(12) . ?
C8 C8 1.556(16) 2_576 ?
C8 C9 1.561(11) . ?
C9 N3 1.473(10) . ?
C10 O2 1.207(10) . ?
C10 N4 1.398(10) . ?
C11 N5 1.259(9) . ?
C11 N2 1.397(10) . ?
C11 N4 1.407(10) . ?
C12 N5 1.483(10) . ?
C12 C13 1.488(11) . ?
C13 C19 1.379(12) . ?
C13 C14 1.397(11) . ?
C14 C16 1.395(12) . ?
C14 C15 1.509(11) . ?
C15 N4 1.468(10) . ?
C16 C17 1.363(12) . ?
C17 C18 1.377(13) . ?
C18 C19 1.386(13) . ?
C20 C21 1.374(12) . ?
C20 N1 1.459(12) . ?
C21 O3 1.349(18) . ?
C22 O3 1.291(18) . ?
C26 O4 1.363(17) . ?
N2 N3 1.384(9) . ?
